data_2002903
loop_
_publ_author_name
'Larsen, Ingrid Kjoller'
'Trickey, Peter'

_publ_section_title
;
 Cyclohexanecarbohydroxamic Acid
;
_journal_coden_ASTM ACSCEE
_journal_issue 1
_journal_name_full
;
 Acta Crystallographica, Section C: Crystal Structure Communications
;
_journal_page_first 125
_journal_page_last 127
_journal_paper_doi 10.1107/S0108270194008413
_journal_volume 51
_journal_year 1995
_chemical_formula_analytical ?
_chemical_formula_structural ?
_chemical_formula_sum 'C7 H13 N O2'
_chemical_formula_weight 143.18
_space_group_IT_number 13
_symmetry_space_group_name_Hall '-P 2yc'
_symmetry_space_group_name_H-M 'P 1 2/c 1'
_cell_angle_alpha 90.00
_cell_angle_beta 98.46(3)
_cell_angle_gamma 90.00
_cell_formula_units_Z 4
_cell_length_a 13.044(3)
_cell_length_b 6.847(2)
_cell_length_c 9.465(4)
_cell_measurement_reflns_used 20
_cell_measurement_temperature 294(2)
_cell_measurement_theta_max 18.84
_cell_measurement_theta_min 15.01
_cell_volume 836.1(5)
_diffrn_measurement_device 'Enraf-Nonius CAD-4 diffractometer'
_diffrn_measurement_method \w/2\q
_diffrn_radiation_type MoK\a
_diffrn_radiation_wavelength 0.71073
_diffrn_reflns_av_R_equivalents 0.039
_diffrn_reflns_limit_h_max 19
_diffrn_reflns_limit_h_min -19
_diffrn_reflns_limit_k_max 10
_diffrn_reflns_limit_k_min 0
_diffrn_reflns_limit_l_max 14
_diffrn_reflns_limit_l_min 0
_diffrn_reflns_number 7143
_diffrn_reflns_theta_max 32.97
_diffrn_standards_decay_% <1
_diffrn_standards_interval_count 600
_diffrn_standards_interval_time 166
_diffrn_standards_number 3
_exptl_absorpt_coefficient_mu 0.083
_exptl_absorpt_correction_T_max ?
_exptl_absorpt_correction_T_min ?
_exptl_absorpt_correction_type none
_exptl_crystal_colour colourless
_exptl_crystal_density_diffrn 1.137
_exptl_crystal_density_meas ?
_exptl_crystal_density_method ?
_exptl_crystal_description needles
_exptl_crystal_size_max 0.45
_exptl_crystal_size_mid 0.20
_exptl_crystal_size_min 0.10
_refine_diff_density_max 0.183
_refine_diff_density_min -0.168
_refine_ls_extinction_coef ?
_refine_ls_extinction_method none
_refine_ls_goodness_of_fit_all 0.940
_refine_ls_goodness_of_fit_obs 0.970
_refine_ls_hydrogen_treatment ' H atoms refined isotropically using the riding model'
_refine_ls_number_parameters 92
_refine_ls_number_reflns 3151
_refine_ls_R_factor_obs 0.0546
_refine_ls_shift/esd_max -0.088
_refine_ls_structure_factor_coef Fsqd
_refine_ls_weighting_scheme
;calc w = 1/[\s^2^(F~o~^2^)+(0.1004P)^2^+0.1017P] where
P = (F~o~^2^+2F~c~^2^)/3
;
_refine_ls_wR_factor_all 0.2005
_refine_ls_wR_factor_obs 0.1446
_reflns_number_observed 1589
_reflns_number_total 3153
_reflns_observed_criterion >2\s(I)
_cod_original_sg_symbol_H-M 'P 2/c'
_cod_database_code 2002903

loop_
_symmetry_equiv_pos_as_xyz
'x, y, z'
'-x, y, -z+1/2'
'-x, -y, -z'
'x, -y, z-1/2'

loop_
_atom_site_aniso_label
_atom_site_aniso_U_11
_atom_site_aniso_U_12
_atom_site_aniso_U_13
_atom_site_aniso_U_22
_atom_site_aniso_U_23
_atom_site_aniso_U_33
C1 0.0510(8) 0.0032(7) 0.0042(5) 0.0562(9) 0.0058(6) 0.0332(6)
C2 0.0569(10) -0.0063(8) -0.0014(9) 0.0462(9) 0.0074(9) 0.0778(13)
C3 0.0806(14) 0.0047(10) 0.0035(12) 0.0490(11) 0.0123(11) 0.100(2)
C4 0.0682(13) 0.0207(11) 0.0064(12) 0.0671(14) 0.0037(13) 0.111(2)
C5 0.0511(11) 0.0079(11) -0.0136(12) 0.085(2) -0.006(2) 0.127(2)
C6 0.0471(9) -0.0044(8) -0.0045(9) 0.0567(11) -0.0060(11) 0.101(2)
C7 0.0441(7) -0.0051(6) 0.0052(5) 0.0474(8) 0.0005(6) 0.0309(6)
O7 0.0583(7) 0.0074(5) 0.0068(4) 0.0587(7) 0.0031(4) 0.0291(5)
N8 0.0548(7) -0.0012(6) 0.0074(5) 0.0513(7) -0.0013(5) 0.0315(5)
O9 0.0592(7) 0.0005(5) 0.0065(5) 0.0498(7) -0.0118(5) 0.0539(7)

loop_
_atom_site_label
_atom_site_occupancy
_atom_site_fract_x
_atom_site_fract_y
_atom_site_fract_z
_atom_site_U_iso_or_equiv
C1 1 0.78083(12) 0.6408(3) 0.1113(2) 0.0470(4)
H1 1 0.78253(12) 0.6639(3) 0.0095(2) 0.046
C2 1 0.80963(15) 0.8289(3) 0.1911(2) 0.0614(5)
H2 1 0.87769(15) 0.8706(3) 0.1734(2) 0.062
H2' 1 0.81311(15) 0.8062(3) 0.2928(2) 0.062
C3 1 0.7316(2) 0.9896(3) 0.1454(3) 0.0777(6)
H3 1 0.7496(2) 1.1045(3) 0.2037(3) 0.077
H3' 1 0.7347(2) 1.0242(3) 0.0468(3) 0.077
C4 1 0.6232(2) 0.9270(3) 0.1601(3) 0.0828(7)
H4 1 0.6178(2) 0.9104(3) 0.2605(3) 0.082
H4' 1 0.5750(2) 1.0287(3) 0.1224(3) 0.082
C5 1 0.5938(2) 0.7399(4) 0.0827(4) 0.0904(8)
H5 1 0.5904(2) 0.7610(4) -0.0193(4) 0.090
H5' 1 0.5256(2) 0.6999(4) 0.1008(4) 0.090
C6 1 0.67115(14) 0.5788(3) 0.1296(3) 0.0697(6)
H6 1 0.65227(14) 0.4624(3) 0.0733(3) 0.069
H6' 1 0.66903(14) 0.5473(3) 0.2291(3) 0.069
C7 1 0.85508(11) 0.4782(2) 0.15986(14) 0.0408(3)
O7 1 0.87533(8) 0.4285(2) 0.28766(10) 0.0486(3)
N8 1 0.89618(10) 0.3890(2) 0.05777(13) 0.0458(3)
H8 1 0.88367(10) 0.4333(2) -0.02808(13) 0.047
O9 1 0.95877(9) 0.2264(2) 0.08540(13) 0.0545(3)
H9 1 1.0149(5) 0.2593(4) 0.1298(18) 0.054

loop_
_atom_type_symbol
_atom_type_description
_atom_type_scat_source
_atom_type_scat_dispersion_real
_atom_type_scat_dispersion_imag
C C 'International Tables Vol C Tables 4.2.6.8 and 6.1.1.4' 0.0033 0.001
H H 'International Tables Vol C Tables 4.2.6.8 and 6.1.1.4' 0.0000 0.000
N N 'International Tables Vol C Tables 4.2.6.8 and 6.1.1.4' 0.0061 0.003
O O 'International Tables Vol C Tables 4.2.6.8 and 6.1.1.4' 0.0106 0.006
